data_7228892
loop_
_publ_author_name
'Shainyan, B. A.'
'Astakhova, V. V.'
'Ganin, A. S.'
'Moskalik, M. Yu'
'Sterkhova, I. V.'

_publ_section_title
;
 Oxidative addition/cycloaddition of arenesulfonamides and triflamide to
 N-allyltriflamide and N,N-diallyltriflamide
;
_journal_issue 62
_journal_name_full 'RSC Adv.'
_journal_page_first 38951
_journal_paper_doi 10.1039/C7RA05831D
_journal_volume 7
_journal_year 2017
_chemical_formula_sum 'C9 H10 F9 N3 O6 S3'
_chemical_formula_weight 523.88
_chemical_melting_point 456
_chemical_name_systematic 3,7,9-tris[(trifluoromethyl)sulfonyl]-3,7,9-triazabicyclo[3.3.1]nonane
_space_group_crystal_system triclinic
_space_group_IT_number 2
_space_group_name_Hall '-P 1'
_space_group_name_H-M_alt 'P -1'
_symmetry_space_group_name_Hall '-P 1'
_symmetry_space_group_name_H-M 'P -1'
_atom_sites_solution_hydrogens geom
_atom_sites_solution_primary direct
_atom_sites_solution_secondary difmap
_audit_creation_method SHELXL-2013
_audit_update_record
;
2016-12-05 deposited with the CCDC.
2017-08-03 downloaded from the CCDC.
;
_cell_angle_alpha 73.267(14)
_cell_angle_beta 78.954(14)
_cell_angle_gamma 80.979(14)
_cell_formula_units_Z 4
_cell_length_a 11.214(4)
_cell_length_b 11.857(5)
_cell_length_c 14.874(7)
_cell_measurement_reflns_used 124
_cell_measurement_temperature 100(2)
_cell_measurement_theta_max 25
_cell_measurement_theta_min 5
_cell_volume 1848.0(14)
_computing_cell_refinement 'Bruker SAINT'
_computing_data_collection 'Bruker APEX2'
_computing_data_reduction 'Bruker SAINT'
_computing_molecular_graphics 'Bruker SHELXTL'
_computing_publication_material 'Bruker SHELXTL'
_computing_structure_refinement 'SHELXL-2013 (Sheldrick, 2013)'
_computing_structure_solution 'SHELXS-97 (Sheldrick 2008)'
_diffrn_ambient_temperature 100(2)
_diffrn_measured_fraction_theta_full 0.996
_diffrn_measured_fraction_theta_max 0.891
_diffrn_measurement_device_type 'Bruker D8 VENTURE PHOTON 100 CMOS'
_diffrn_measurement_method '\f and \w scans'
_diffrn_radiation_type MoK\a
_diffrn_radiation_wavelength 0.71073
_diffrn_reflns_av_R_equivalents 0.0629
_diffrn_reflns_av_unetI/netI 0.0590
_diffrn_reflns_Laue_measured_fraction_full 0.996
_diffrn_reflns_Laue_measured_fraction_max 0.891
_diffrn_reflns_limit_h_max 15
_diffrn_reflns_limit_h_min -15
_diffrn_reflns_limit_k_max 16
_diffrn_reflns_limit_k_min -16
_diffrn_reflns_limit_l_max 21
_diffrn_reflns_limit_l_min -21
_diffrn_reflns_number 40457
_diffrn_reflns_point_group_measured_fraction_full 0.996
_diffrn_reflns_point_group_measured_fraction_max 0.891
_diffrn_reflns_theta_full 25.242
_diffrn_reflns_theta_max 30.439
_diffrn_reflns_theta_min 2.174
_exptl_absorpt_coefficient_mu 0.525
_exptl_absorpt_correction_T_max 0.830
_exptl_absorpt_correction_T_min 0.780
_exptl_absorpt_correction_type multi-scan
_exptl_crystal_colour colorless
_exptl_crystal_density_diffrn 1.883
_exptl_crystal_description prizm
_exptl_crystal_F_000 1050
_exptl_crystal_recrystallization_method 'Re-crystallisation from solvent: chloroform'
_exptl_crystal_size_max 0.5
_exptl_crystal_size_mid 0.43
_exptl_crystal_size_min 0.37
_refine_diff_density_max 1.486
_refine_diff_density_min -1.469
_refine_diff_density_rms 0.311
_refine_ls_extinction_method none
_refine_ls_goodness_of_fit_ref 1.051
_refine_ls_hydrogen_treatment constr
_refine_ls_matrix_type full
_refine_ls_number_parameters 541
_refine_ls_number_reflns 9983
_refine_ls_number_restraints 0
_refine_ls_restrained_S_all 1.051
_refine_ls_R_factor_all 0.1164
_refine_ls_R_factor_gt 0.0792
_refine_ls_shift/su_max 0.000
_refine_ls_shift/su_mean 0.000
_refine_ls_structure_factor_coef Fsqd
_refine_ls_weighting_details 'w=1/[\s^2^(Fo^2^)+(0.1227P)^2^+9.1291P] where P=(Fo^2^+2Fc^2^)/3'
_refine_ls_weighting_scheme calc
_refine_ls_wR_factor_gt 0.2262
_refine_ls_wR_factor_ref 0.2648
_reflns_Friedel_coverage 0.000
_reflns_number_gt 7103
_reflns_number_total 9983
_reflns_threshold_expression 'I > 2\s(I)'
_cod_data_source_file c7ra05831d2.cif
_cod_data_source_block 1_CCDC1
_cod_depositor_comments
;

2017-10-04
Z value and formula fixed to values more according to usual
chemical conventions.                 miguel
;
_cod_original_formula_sum 'C18 H21 F18 N6 O12 S6'
_cod_original_formula_weight 1047.77
_cod_original_formula_units_Z 2
_cod_original_cell_volume 1848.0(13)
_cod_database_code 7228892
_shelx_space_group_comment
;
The symmetry employed for this shelxl refinement is uniquely defined
by the following loop, which should always be used as a source of
symmetry information in preference to the above space-group names.
They are only intended as comments.
;
_shelx_estimated_absorpt_t_min 0.780
_shelx_estimated_absorpt_t_max 0.830
_shelxl_version_number 2013-3

loop_
_space_group_symop_operation_xyz
'x, y, z'
'-x, -y, -z'

loop_
_atom_site_label
_atom_site_type_symbol
_atom_site_fract_x
_atom_site_fract_y
_atom_site_fract_z
_atom_site_U_iso_or_equiv
_atom_site_adp_type
_atom_site_occupancy
_atom_site_site_symmetry_order
_atom_site_calc_flag
_atom_site_refinement_flags_posn
_atom_site_refinement_flags_adp
S1 S 0.66899(11) 0.57281(10) 0.23866(8) 0.0279(3) Uani 1 1 d . .
S2 S 0.45217(10) 0.74090(9) 0.42824(7) 0.0213(2) Uani 1 1 d . .
S3 S 0.97023(9) 0.73902(9) 0.44119(7) 0.0200(2) Uani 1 1 d . .
S4 S 0.36167(10) 0.93073(9) -0.11899(7) 0.0221(2) Uani 1 1 d . .
S5 S 0.17201(11) 1.10229(10) 0.07670(9) 0.0292(3) Uani 1 1 d . .
S6 S 0.20695(11) 0.59309(9) 0.24331(7) 0.0238(2) Uani 1 1 d . .
F1 F 0.8530(5) 0.4166(4) 0.2135(4) 0.0945(19) Uani 1 1 d . .
F2 F 0.2564(4) 0.8286(5) 0.5198(5) 0.108(2) Uani 1 1 d . .
F3 F 0.8626(5) 0.5843(4) 0.1098(3) 0.0796(15) Uani 1 1 d . .
F4 F 1.0092(4) 0.8488(4) 0.5599(3) 0.0605(11) Uani 1 1 d . .
F5 F 0.8424(4) 0.7669(5) 0.5991(3) 0.0760(15) Uani 1 1 d . .
F6 F 0.8578(4) 0.9272(4) 0.4875(4) 0.0771(15) Uani 1 1 d . .
F7 F 0.4010(4) 0.9374(3) 0.4789(4) 0.0661(12) Uani 1 1 d . .
F8 F 0.4097(6) 0.7796(5) 0.5950(3) 0.0912(18) Uani 1 1 d . .
F9 F 0.7408(6) 0.4649(5) 0.1045(3) 0.0933(19) Uani 1 1 d . .
F10 F 0.0738(5) 1.2782(4) 0.1470(5) 0.106(2) Uani 1 1 d . .
F11 F 0.1511(5) 1.1278(6) 0.2463(4) 0.0948(19) Uani 1 1 d . .
F12 F 0.5381(4) 0.7656(4) -0.1416(3) 0.0614(11) Uani 1 1 d . .
F13 F 0.3794(4) 0.7581(4) -0.1982(3) 0.0631(12) Uani 1 1 d . .
F14 F 0.4977(4) 0.8907(4) -0.2720(3) 0.0657(12) Uani 1 1 d . .
F15 F 0.4019(4) 0.4987(3) 0.1538(3) 0.0603(11) Uani 1 1 d . .
F16 F 0.2799(4) 0.3745(3) 0.2437(3) 0.0650(12) Uani 1 1 d . .
F17 F 0.2343(5) 0.4851(4) 0.1106(3) 0.0668(12) Uani 1 1 d . .
F18 F -0.0195(4) 1.1222(5) 0.2021(4) 0.0863(16) Uani 1 1 d . .
O1 O 0.6099(4) 0.6689(4) 0.1755(3) 0.0414(9) Uani 1 1 d . .
O2 O 0.6056(4) 0.4770(4) 0.2989(3) 0.0440(10) Uani 1 1 d . .
O3 O 1.0340(3) 0.8180(3) 0.3620(2) 0.0336(8) Uani 1 1 d . .
O4 O 1.0271(3) 0.6317(3) 0.4929(3) 0.0380(9) Uani 1 1 d . .
O5 O 0.4256(4) 0.8115(3) 0.3382(3) 0.0386(9) Uani 1 1 d . .
O6 O 0.4147(3) 0.6264(3) 0.4685(3) 0.0313(7) Uani 1 1 d . .
O7 O 0.4475(3) 1.0013(3) -0.1119(3) 0.0331(8) Uani 1 1 d . .
O8 O 0.2898(4) 1.1427(3) 0.0574(3) 0.0425(9) Uani 1 1 d . .
O9 O 0.0922(4) 1.1356(3) 0.0076(3) 0.0400(9) Uani 1 1 d . .
O10 O 0.2592(4) 0.9808(3) -0.1669(3) 0.0371(9) Uani 1 1 d . .
O11 O 0.2732(4) 0.5819(3) 0.3183(2) 0.0362(8) Uani 1 1 d . .
O12 O 0.0816(3) 0.5757(3) 0.2589(3) 0.0365(8) Uani 1 1 d . .
N1 N 0.7401(4) 0.6213(3) 0.2999(3) 0.0235(7) Uani 1 1 d . .
N2 N 0.5920(3) 0.7387(3) 0.4324(3) 0.0210(7) Uani 1 1 d . .
N3 N 0.8475(3) 0.7155(3) 0.4137(2) 0.0202(7) Uani 1 1 d . .
N4 N 0.3166(3) 0.8466(3) -0.0179(2) 0.0223(7) Uani 1 1 d . .
C16 C 0.4017(4) 0.7988(4) 0.0533(3) 0.0220(8) Uani 1 1 d . .
H18 H 0.4647 0.8533 0.0418 0.026 Uiso 1 1 calc R U
H17 H 0.4434 0.7209 0.0467 0.026 Uiso 1 1 calc R U
N6 N 0.1840(3) 0.9625(3) 0.1193(3) 0.0227(7) Uani 1 1 d . .
C1 C 0.7876(7) 0.5047(6) 0.1611(5) 0.0529(16) Uani 1 1 d . .
C2 C 0.7887(4) 0.5420(4) 0.3843(3) 0.0240(8) Uani 1 1 d . .
H10 H 0.8744 0.5112 0.3655 0.029 Uiso 1 1 calc R U
H9 H 0.7401 0.4737 0.4113 0.029 Uiso 1 1 calc R U
C3 C 0.7834(4) 0.6086(3) 0.4596(3) 0.0200(8) Uani 1 1 d . .
H8 H 0.8282 0.5568 0.5113 0.024 Uiso 1 1 calc R U
C4 C 0.6540(4) 0.6471(4) 0.5045(3) 0.0225(8) Uani 1 1 d . .
H2 H 0.6066 0.5778 0.5295 0.027 Uiso 1 1 calc R U
H1 H 0.6584 0.6792 0.5581 0.027 Uiso 1 1 calc R U
C5 C 0.3741(6) 0.8277(6) 0.5103(5) 0.0492(15) Uani 1 1 d . .
C6 C 0.9155(5) 0.8257(6) 0.5272(4) 0.0407(13) Uani 1 1 d . .
C7 C 0.7874(4) 0.7984(4) 0.3356(3) 0.0213(8) Uani 1 1 d . .
H5 H 0.8344 0.8687 0.3079 0.026 Uiso 1 1 calc R U
C8 C 0.6590(4) 0.8397(4) 0.3778(3) 0.0243(9) Uani 1 1 d . .
H4 H 0.6640 0.8896 0.4198 0.029 Uiso 1 1 calc R U
H3 H 0.6143 0.8885 0.3260 0.029 Uiso 1 1 calc R U
C9 C 0.7929(4) 0.7341(4) 0.2588(3) 0.0237(8) Uani 1 1 d . .
H6 H 0.7472 0.7847 0.2082 0.028 Uiso 1 1 calc R U
H7 H 0.8789 0.7190 0.2298 0.028 Uiso 1 1 calc R U
C10 C 0.3301(4) 0.7851(4) 0.1538(3) 0.0222(8) Uani 1 1 d . .
H19 H 0.3855 0.7397 0.2003 0.027 Uiso 1 1 calc R U
C11 C 0.2786(4) 0.9013(4) 0.1785(3) 0.0230(8) Uani 1 1 d . .
H20 H 0.2427 0.8851 0.2466 0.028 Uiso 1 1 calc R U
H21 H 0.3450 0.9522 0.1670 0.028 Uiso 1 1 calc R U
C12 C 0.0901(7) 1.1627(7) 0.1735(6) 0.062(2) Uani 1 1 d . .
C13 C 0.4495(5) 0.8304(5) -0.1874(3) 0.0347(11) Uani 1 1 d . .
C14 C 0.2064(4) 0.7869(4) -0.0025(3) 0.0231(8) Uani 1 1 d . .
H16 H 0.2293 0.7073 -0.0135 0.028 Uiso 1 1 calc R U
H15 H 0.1515 0.8331 -0.0482 0.028 Uiso 1 1 calc R U
C15 C 0.1402(4) 0.7752(4) 0.0984(3) 0.0206(8) Uani 1 1 d . .
H12 H 0.0727 0.7243 0.1100 0.025 Uiso 1 1 calc R U
N5 N 0.2274(3) 0.7153(3) 0.1647(3) 0.0235(7) Uani 1 1 d . .
C17 C 0.2853(6) 0.4807(4) 0.1844(4) 0.0406(13) Uani 1 1 d . .
C18 C 0.0856(4) 0.8925(4) 0.1212(3) 0.0228(8) Uani 1 1 d . .
H14 H 0.0326 0.9381 0.0739 0.027 Uiso 1 1 calc R U
H13 H 0.0348 0.8764 0.1848 0.027 Uiso 1 1 calc R U

loop_
_atom_site_aniso_label
_atom_site_aniso_U_11
_atom_site_aniso_U_22
_atom_site_aniso_U_33
_atom_site_aniso_U_23
_atom_site_aniso_U_13
_atom_site_aniso_U_12
S1 0.0307(6) 0.0323(6) 0.0242(5) -0.0107(4) -0.0099(4) -0.0012(4)
S2 0.0177(5) 0.0232(5) 0.0230(5) -0.0053(4) -0.0057(4) -0.0005(4)
S3 0.0155(5) 0.0243(5) 0.0211(5) -0.0068(4) -0.0052(4) -0.0005(3)
S4 0.0236(6) 0.0201(4) 0.0203(5) -0.0022(4) -0.0026(4) -0.0030(4)
S5 0.0307(7) 0.0222(5) 0.0390(6) -0.0092(4) -0.0188(5) 0.0031(4)
S6 0.0251(6) 0.0229(5) 0.0183(5) 0.0003(4) -0.0016(4) -0.0004(4)
F1 0.109(4) 0.064(3) 0.099(4) -0.039(3) -0.006(3) 0.046(3)
F2 0.030(3) 0.091(4) 0.205(7) -0.080(4) 0.041(3) -0.004(2)
F3 0.079(3) 0.085(3) 0.074(3) -0.044(3) 0.038(3) -0.023(3)
F4 0.049(2) 0.091(3) 0.066(2) -0.052(2) -0.0020(18) -0.028(2)
F5 0.072(3) 0.127(4) 0.048(2) -0.053(3) 0.032(2) -0.061(3)
F6 0.059(3) 0.053(2) 0.138(4) -0.062(3) -0.018(3) 0.016(2)
F7 0.062(3) 0.0358(19) 0.102(3) -0.038(2) 0.013(2) -0.0047(17)
F8 0.145(5) 0.085(3) 0.040(2) -0.037(2) 0.010(3) 0.006(3)
F9 0.153(5) 0.091(4) 0.059(3) -0.056(3) 0.001(3) -0.038(3)
F10 0.084(4) 0.061(3) 0.197(7) -0.088(4) -0.018(4) 0.018(3)
F11 0.092(4) 0.143(5) 0.085(3) -0.091(4) -0.030(3) 0.019(3)
F12 0.064(3) 0.056(2) 0.064(2) -0.033(2) -0.010(2) 0.0257(19)
F13 0.089(3) 0.060(2) 0.056(2) -0.037(2) 0.004(2) -0.030(2)
F14 0.082(3) 0.065(3) 0.0353(19) -0.0102(17) 0.0255(19) -0.013(2)
F15 0.042(2) 0.045(2) 0.080(3) -0.0209(19) 0.0203(19) 0.0047(16)
F16 0.087(3) 0.0193(14) 0.070(3) -0.0022(15) 0.013(2) 0.0001(16)
F17 0.102(4) 0.058(2) 0.052(2) -0.031(2) -0.006(2) -0.018(2)
F18 0.051(3) 0.122(4) 0.104(4) -0.074(4) 0.013(3) -0.008(3)
O1 0.046(2) 0.043(2) 0.037(2) -0.0023(16) -0.0269(18) -0.0008(17)
O2 0.048(3) 0.046(2) 0.042(2) -0.0056(17) -0.0149(18) -0.0220(18)
O3 0.0243(19) 0.042(2) 0.0311(17) -0.0024(15) 0.0011(14) -0.0153(14)
O4 0.035(2) 0.0308(17) 0.050(2) -0.0036(16) -0.0275(17) 0.0044(14)
O5 0.039(2) 0.041(2) 0.0359(19) 0.0027(16) -0.0239(16) -0.0060(16)
O6 0.0278(19) 0.0255(15) 0.0413(19) -0.0059(14) -0.0064(14) -0.0098(13)
O7 0.032(2) 0.0292(16) 0.0364(19) -0.0067(14) 0.0047(15) -0.0148(14)
O8 0.033(2) 0.0314(18) 0.065(3) -0.0063(18) -0.0201(19) -0.0049(15)
O9 0.041(2) 0.0306(18) 0.051(2) -0.0026(16) -0.0295(19) -0.0022(15)
O10 0.038(2) 0.0324(18) 0.0314(18) 0.0120(14) -0.0125(15) -0.0060(15)
O11 0.042(2) 0.0377(19) 0.0222(16) 0.0036(14) -0.0096(15) -0.0018(16)
O12 0.029(2) 0.0342(18) 0.0367(19) 0.0019(15) 0.0032(15) -0.0064(14)
N1 0.025(2) 0.0208(16) 0.0229(17) 0.0000(13) -0.0079(14) -0.0035(13)
N2 0.0141(18) 0.0202(15) 0.0233(17) 0.0032(13) -0.0038(13) -0.0017(12)
N3 0.0183(18) 0.0184(15) 0.0225(16) 0.0003(12) -0.0070(13) -0.0041(12)
N4 0.0223(19) 0.0263(17) 0.0155(15) -0.0006(13) -0.0019(13) -0.0052(14)
C16 0.018(2) 0.0256(19) 0.0200(18) -0.0003(15) -0.0041(15) -0.0053(15)
N6 0.0201(19) 0.0239(17) 0.0268(18) -0.0059(14) -0.0103(14) -0.0034(13)
C1 0.062(4) 0.054(4) 0.046(3) -0.030(3) 0.007(3) -0.004(3)
C2 0.026(2) 0.0205(18) 0.023(2) -0.0007(15) -0.0081(16) 0.0009(15)
C3 0.017(2) 0.0203(17) 0.0202(18) 0.0003(14) -0.0061(15) 0.0000(14)
C4 0.022(2) 0.0205(18) 0.0195(18) 0.0028(14) -0.0031(15) -0.0007(15)
C5 0.034(4) 0.046(3) 0.066(4) -0.027(3) 0.011(3) -0.001(2)
C6 0.033(3) 0.055(3) 0.046(3) -0.033(3) 0.005(2) -0.016(2)
C7 0.016(2) 0.0221(18) 0.0228(19) 0.0005(15) -0.0063(15) -0.0019(14)
C8 0.020(2) 0.0187(18) 0.028(2) 0.0027(15) -0.0042(16) -0.0001(15)
C9 0.023(2) 0.0220(19) 0.0224(19) 0.0008(15) -0.0050(16) -0.0032(15)
C10 0.019(2) 0.0253(19) 0.0215(19) -0.0032(15) -0.0061(15) -0.0003(15)
C11 0.021(2) 0.0258(19) 0.025(2) -0.0065(16) -0.0098(16) -0.0018(15)
C12 0.045(4) 0.067(4) 0.098(6) -0.064(4) -0.017(4) 0.009(3)
C13 0.042(3) 0.038(3) 0.024(2) -0.0132(19) 0.005(2) -0.010(2)
C14 0.022(2) 0.028(2) 0.0195(18) -0.0030(15) -0.0065(15) -0.0076(16)
C15 0.016(2) 0.0247(19) 0.0202(18) -0.0003(15) -0.0070(15) -0.0059(14)
N5 0.0204(19) 0.0232(17) 0.0257(18) -0.0008(14) -0.0079(14) -0.0045(13)
C17 0.054(4) 0.022(2) 0.039(3) -0.006(2) 0.007(2) -0.006(2)
C18 0.014(2) 0.028(2) 0.026(2) -0.0056(16) -0.0051(15) -0.0027(15)

loop_
_atom_type_symbol
_atom_type_description
_atom_type_scat_dispersion_real
_atom_type_scat_dispersion_imag
_atom_type_scat_source
C C 0.0033 0.0016 'International Tables Vol C Tables 4.2.6.8 and 6.1.1.4'
H H 0.0000 0.0000 'International Tables Vol C Tables 4.2.6.8 and 6.1.1.4'
N N 0.0061 0.0033 'International Tables Vol C Tables 4.2.6.8 and 6.1.1.4'
O O 0.0106 0.0060 'International Tables Vol C Tables 4.2.6.8 and 6.1.1.4'
F F 0.0171 0.0103 'International Tables Vol C Tables 4.2.6.8 and 6.1.1.4'
S S 0.1246 0.1234 'International Tables Vol C Tables 4.2.6.8 and 6.1.1.4'

loop_
_geom_angle_atom_site_label_1
_geom_angle_atom_site_label_2
_geom_angle_atom_site_label_3
_geom_angle
O1 S1 O2 121.7(3)
O1 S1 N1 109.8(2)
O2 S1 N1 109.3(2)
O1 S1 C1 104.5(3)
O2 S1 C1 104.5(3)
N1 S1 C1 105.6(3)
O6 S2 O5 122.1(2)
O6 S2 N2 110.3(2)
O5 S2 N2 109.5(2)
O6 S2 C5 105.2(3)
O5 S2 C5 103.9(3)
N2 S2 C5 104.1(3)
O4 S3 O3 122.9(2)
O4 S3 N3 109.6(2)
O3 S3 N3 109.5(2)
O4 S3 C6 105.0(3)
O3 S3 C6 104.4(3)
N3 S3 C6 103.4(2)
O7 S4 O10 121.7(2)
O7 S4 N4 110.5(2)
O10 S4 N4 109.4(2)
O7 S4 C13 104.6(2)
O10 S4 C13 104.3(3)
N4 S4 C13 104.8(2)
O9 S5 O8 121.9(3)
O9 S5 N6 109.6(2)
O8 S5 N6 109.4(2)
O9 S5 C12 104.5(3)
O8 S5 C12 104.5(3)
N6 S5 C12 105.6(3)
O12 S6 O11 123.0(2)
O12 S6 N5 108.8(2)
O11 S6 N5 109.9(2)
O12 S6 C17 104.8(3)
O11 S6 C17 104.6(3)
N5 S6 C17 104.1(2)
C9 N1 C2 115.9(3)
C9 N1 S1 120.0(3)
C2 N1 S1 121.3(3)
C8 N2 C4 116.8(3)
C8 N2 S2 120.7(3)
C4 N2 S2 121.4(3)
C3 N3 C7 112.5(3)
C3 N3 S3 124.6(3)
C7 N3 S3 122.8(3)
C14 N4 C16 117.0(3)
C14 N4 S4 120.3(3)
C16 N4 S4 120.3(3)
N4 C16 C10 109.7(3)
N4 C16 H18 109.7
C10 C16 H18 109.7
N4 C16 H17 109.7
C10 C16 H17 109.7
H18 C16 H17 108.2
C18 N6 C11 116.0(3)
C18 N6 S5 121.3(3)
C11 N6 S5 121.1(3)
F9 C1 F1 109.3(6)
F9 C1 F3 109.2(6)
F1 C1 F3 107.7(7)
F9 C1 S1 111.6(6)
F1 C1 S1 109.6(5)
F3 C1 S1 109.4(4)
N1 C2 C3 110.5(3)
N1 C2 H10 109.6
C3 C2 H10 109.6
N1 C2 H9 109.6
C3 C2 H9 109.6
H10 C2 H9 108.1
N3 C3 C2 107.6(3)
N3 C3 C4 108.6(3)
C2 C3 C4 114.9(4)
N3 C3 H8 108.6
C2 C3 H8 108.6
C4 C3 H8 108.6
N2 C4 C3 109.8(3)
N2 C4 H2 109.7
C3 C4 H2 109.7
N2 C4 H1 109.7
C3 C4 H1 109.7
H2 C4 H1 108.2
F2 C5 F7 108.6(6)
F2 C5 F8 109.0(6)
F7 C5 F8 109.0(6)
F2 C5 S2 110.6(5)
F7 C5 S2 110.5(4)
F8 C5 S2 109.1(4)
F6 C6 F5 109.6(6)
F6 C6 F4 107.6(5)
F5 C6 F4 108.6(5)
F6 C6 S3 110.6(4)
F5 C6 S3 110.1(4)
F4 C6 S3 110.4(4)
N3 C7 C8 108.1(3)
N3 C7 C9 107.7(3)
C8 C7 C9 114.8(4)
N3 C7 H5 108.7
C8 C7 H5 108.7
C9 C7 H5 108.7
N2 C8 C7 111.0(3)
N2 C8 H4 109.4
C7 C8 H4 109.4
N2 C8 H3 109.4
C7 C8 H3 109.4
H4 C8 H3 108.0
N1 C9 C7 110.4(3)
N1 C9 H6 109.6
C7 C9 H6 109.6
N1 C9 H7 109.6
C7 C9 H7 109.6
H6 C9 H7 108.1
N5 C10 C11 108.4(3)
N5 C10 C16 108.4(3)
C11 C10 C16 114.9(4)
N5 C10 H19 108.3
C11 C10 H19 108.3
C16 C10 H19 108.3
N6 C11 C10 109.3(3)
N6 C11 H20 109.8
C10 C11 H20 109.8
N6 C11 H21 109.8
C10 C11 H21 109.8
H20 C11 H21 108.3
F10 C12 F11 109.5(6)
F10 C12 F18 108.4(6)
F11 C12 F18 108.2(8)
F10 C12 S5 111.5(7)
F11 C12 S5 109.9(5)
F18 C12 S5 109.3(4)
F13 C13 F14 108.4(5)
F13 C13 F12 107.9(5)
F14 C13 F12 109.2(5)
F13 C13 S4 110.8(4)
F14 C13 S4 110.7(4)
F12 C13 S4 109.8(3)
N4 C14 C15 110.1(3)
N4 C14 H16 109.6
C15 C14 H16 109.6
N4 C14 H15 109.6
C15 C14 H15 109.6
H16 C14 H15 108.2
N5 C15 C14 108.4(4)
N5 C15 C18 107.9(3)
C14 C15 C18 115.0(3)
N5 C15 H12 108.4
C14 C15 H12 108.4
C18 C15 H12 108.4
C15 N5 C10 112.4(3)
C15 N5 S6 123.1(3)
C10 N5 S6 124.4(3)
F16 C17 F17 108.9(5)
F16 C17 F15 108.8(5)
F17 C17 F15 108.1(5)
F16 C17 S6 110.2(4)
F17 C17 S6 110.3(4)
F15 C17 S6 110.4(4)
N6 C18 C15 110.1(3)
N6 C18 H14 109.6
C15 C18 H14 109.6
N6 C18 H13 109.6
C15 C18 H13 109.6
H14 C18 H13 108.2

loop_
_geom_bond_atom_site_label_1
_geom_bond_atom_site_label_2
_geom_bond_distance
S1 O1 1.416(4)
S1 O2 1.422(4)
S1 N1 1.587(4)
S1 C1 1.834(6)
S2 O6 1.412(3)
S2 O5 1.419(4)
S2 N2 1.577(4)
S2 C5 1.830(6)
S3 O4 1.409(3)
S3 O3 1.424(3)
S3 N3 1.594(4)
S3 C6 1.824(5)
S4 O7 1.407(4)
S4 O10 1.427(4)
S4 N4 1.586(4)
S4 C13 1.834(5)
S5 O9 1.421(4)
S5 O8 1.425(4)
S5 N6 1.588(4)
S5 C12 1.820(7)
S6 O12 1.418(4)
S6 O11 1.420(4)
S6 N5 1.596(4)
S6 C17 1.824(5)
F1 C1 1.322(9)
F2 C5 1.298(8)
F3 C1 1.330(8)
F4 C6 1.333(6)
F5 C6 1.310(7)
F6 C6 1.307(8)
F7 C5 1.312(7)
F8 C5 1.334(9)
F9 C1 1.297(8)
F10 C12 1.305(9)
F11 C12 1.323(9)
F12 C13 1.326(7)
F13 C13 1.311(6)
F14 C13 1.316(6)
F15 C17 1.328(7)
F16 C17 1.315(6)
F17 C17 1.316(7)
F18 C12 1.337(9)
N1 C9 1.466(5)
N1 C2 1.477(5)
N2 C8 1.465(5)
N2 C4 1.480(5)
N3 C3 1.479(5)
N3 C7 1.484(5)
N4 C14 1.467(6)
N4 C16 1.491(5)
C16 C10 1.532(6)
C16 H18 0.9900
C16 H17 0.9900
N6 C18 1.473(5)
N6 C11 1.476(5)
C2 C3 1.534(6)
C2 H10 0.9900
C2 H9 0.9900
C3 C4 1.535(6)
C3 H8 1.0000
C4 H2 0.9900
C4 H1 0.9900
C7 C8 1.522(6)
C7 C9 1.533(6)
C7 H5 1.0000
C8 H4 0.9900
C8 H3 0.9900
C9 H6 0.9900
C9 H7 0.9900
C10 N5 1.479(6)
C10 C11 1.526(6)
C10 H19 1.0000
C11 H20 0.9900
C11 H21 0.9900
C14 C15 1.519(6)
C14 H16 0.9900
C14 H15 0.9900
C15 N5 1.477(5)
C15 C18 1.533(6)
C15 H12 1.0000
C18 H14 0.9900
C18 H13 0.9900

loop_
_geom_hbond_atom_site_label_D
_geom_hbond_atom_site_label_H
_geom_hbond_atom_site_label_A
_geom_hbond_distance_DH
_geom_hbond_distance_HA
_geom_hbond_distance_DA
_geom_hbond_angle_DHA
_geom_hbond_site_symmetry_A
C18 H13 O3 0.99 2.52 3.389(6) 146.0 1_455
C18 H14 O9 0.99 2.42 3.131(6) 128.6 2_575
C11 H21 O7 0.99 2.41 3.322(6) 153.1 2_675
C10 H19 O5 1.00 2.57 3.240(6) 124.0 .
C10 H19 O1 1.00 2.52 3.260(6) 130.9 .
C9 H7 O12 0.99 2.64 3.479(6) 142.3 1_655
C7 H5 O10 1.00 2.61 3.117(5) 111.7 2_675
C4 H2 O6 0.99 2.46 3.344(6) 148.3 2_666
C3 H8 O4 1.00 2.56 3.264(5) 127.6 2_766
C2 H9 O6 0.99 2.42 3.314(6) 149.9 2_666
C2 H10 O12 0.99 2.64 3.473(6) 142.4 1_655
C2 H10 O4 0.99 2.60 3.130(5) 113.3 2_766
C16 H18 O7 0.99 2.64 3.500(6) 144.9 2_675
C18 H13 O3 0.99 2.52 3.389(6) 146.0 1_455
C18 H14 O9 0.99 2.42 3.131(6) 128.6 2_575
C11 H21 O7 0.99 2.41 3.322(6) 153.1 2_675
C10 H19 O5 1.00 2.57 3.240(6) 124.0 .
C10 H19 O1 1.00 2.52 3.260(6) 130.9 .
C9 H7 O12 0.99 2.64 3.479(6) 142.3 1_655
C7 H5 O10 1.00 2.61 3.117(5) 111.7 2_675
C4 H2 O6 0.99 2.46 3.344(6) 148.3 2_666
C3 H8 O4 1.00 2.56 3.264(5) 127.6 2_766
C2 H9 O6 0.99 2.42 3.314(6) 149.9 2_666
C2 H10 O12 0.99 2.64 3.473(6) 142.4 1_655
C2 H10 O4 0.99 2.60 3.130(5) 113.3 2_766
C16 H18 O7 0.99 2.64 3.500(6) 144.9 2_675
C18 H13 O3 0.99 2.52 3.389(6) 146.0 1_455
C18 H14 O9 0.99 2.42 3.131(6) 128.6 2_575
C11 H21 O7 0.99 2.41 3.322(6) 153.1 2_675
C10 H19 O5 1.00 2.57 3.240(6) 124.0 .
C10 H19 O1 1.00 2.52 3.260(6) 130.9 .
C9 H7 O12 0.99 2.64 3.479(6) 142.3 1_655
C7 H5 O10 1.00 2.61 3.117(5) 111.7 2_675
C4 H2 O6 0.99 2.46 3.344(6) 148.3 2_666
C3 H8 O4 1.00 2.56 3.264(5) 127.6 2_766
C2 H9 O6 0.99 2.42 3.314(6) 149.9 2_666
C2 H10 O12 0.99 2.64 3.473(6) 142.4 1_655
C2 H10 O4 0.99 2.60 3.130(5) 113.3 2_766
C16 H18 O7 0.99 2.64 3.500(6) 144.9 2_675
C2 H10 O4 0.99 2.60 3.130(5) 113.3 2_766
C2 H10 O12 0.99 2.64 3.473(6) 142.4 1_655
C2 H9 O6 0.99 2.42 3.314(6) 149.9 2_666
C3 H8 O4 1.00 2.56 3.264(5) 127.6 2_766
C4 H2 O6 0.99 2.46 3.344(6) 148.3 2_666
C7 H5 O10 1.00 2.61 3.117(5) 111.7 2_675
C9 H7 O12 0.99 2.64 3.479(6) 142.3 1_655
C10 H19 O1 1.00 2.52 3.260(6) 130.9 .
C10 H19 O5 1.00 2.57 3.240(6) 124.0 .
C11 H21 O7 0.99 2.41 3.322(6) 153.1 2_675
C18 H14 O9 0.99 2.42 3.131(6) 128.6 2_575
C18 H13 O3 0.99 2.52 3.389(6) 146.0 1_455

loop_
_geom_torsion_atom_site_label_1
_geom_torsion_atom_site_label_2
_geom_torsion_atom_site_label_3
_geom_torsion_atom_site_label_4
_geom_torsion
O1 S1 N1 C9 -32.1(4)
O2 S1 N1 C9 -168.1(4)
C1 S1 N1 C9 80.0(4)
O1 S1 N1 C2 167.4(4)
O2 S1 N1 C2 31.5(4)
C1 S1 N1 C2 -80.5(4)
O6 S2 N2 C8 167.0(3)
O5 S2 N2 C8 30.0(4)
C5 S2 N2 C8 -80.6(4)
O6 S2 N2 C4 -25.2(4)
O5 S2 N2 C4 -162.2(3)
C5 S2 N2 C4 87.3(4)
O4 S3 N3 C3 17.6(4)
O3 S3 N3 C3 155.2(3)
C6 S3 N3 C3 -93.9(4)
O4 S3 N3 C7 -160.1(3)
O3 S3 N3 C7 -22.5(4)
C6 S3 N3 C7 88.3(4)
O7 S4 N4 C14 164.8(3)
O10 S4 N4 C14 28.2(4)
C13 S4 N4 C14 -83.1(4)
O7 S4 N4 C16 -33.3(4)
O10 S4 N4 C16 -169.8(3)
C13 S4 N4 C16 78.9(4)
C14 N4 C16 C10 -50.0(5)
S4 N4 C16 C10 147.4(3)
O9 S5 N6 C18 -26.7(4)
O8 S5 N6 C18 -162.8(4)
C12 S5 N6 C18 85.3(4)
O9 S5 N6 C11 168.1(4)
O8 S5 N6 C11 32.1(4)
C12 S5 N6 C11 -79.9(4)
O1 S1 C1 F9 -61.9(6)
O2 S1 C1 F9 67.0(6)
N1 S1 C1 F9 -177.7(5)
O1 S1 C1 F1 176.9(5)
O2 S1 C1 F1 -54.2(6)
N1 S1 C1 F1 61.1(6)
O1 S1 C1 F3 59.0(6)
O2 S1 C1 F3 -172.0(5)
N1 S1 C1 F3 -56.8(6)
C9 N1 C2 C3 51.9(5)
S1 N1 C2 C3 -146.8(3)
C7 N3 C3 C2 62.7(4)
S3 N3 C3 C2 -115.3(3)
C7 N3 C3 C4 -62.2(4)
S3 N3 C3 C4 119.9(3)
N1 C2 C3 N3 -54.2(4)
N1 C2 C3 C4 66.8(5)
C8 N2 C4 C3 -50.5(5)
S2 N2 C4 C3 141.3(3)
N3 C3 C4 N2 53.3(4)
C2 C3 C4 N2 -67.2(4)
O6 S2 C5 F2 -58.7(6)
O5 S2 C5 F2 70.6(6)
N2 S2 C5 F2 -174.8(5)
O6 S2 C5 F7 -179.0(5)
O5 S2 C5 F7 -49.6(6)
N2 S2 C5 F7 64.9(5)
O6 S2 C5 F8 61.2(5)
O5 S2 C5 F8 -169.5(5)
N2 S2 C5 F8 -54.9(5)
O4 S3 C6 F6 -178.4(4)
O3 S3 C6 F6 51.1(5)
N3 S3 C6 F6 -63.4(4)
O4 S3 C6 F5 -57.1(5)
O3 S3 C6 F5 172.3(4)
N3 S3 C6 F5 57.8(5)
O4 S3 C6 F4 62.8(5)
O3 S3 C6 F4 -67.8(5)
N3 S3 C6 F4 177.7(4)
C3 N3 C7 C8 61.8(4)
S3 N3 C7 C8 -120.2(4)
C3 N3 C7 C9 -62.8(4)
S3 N3 C7 C9 115.2(4)
C4 N2 C8 C7 50.9(5)
S2 N2 C8 C7 -140.7(3)
N3 C7 C8 N2 -53.3(5)
C9 C7 C8 N2 66.9(5)
C2 N1 C9 C7 -52.0(5)
S1 N1 C9 C7 146.5(3)
N3 C7 C9 N1 54.4(4)
C8 C7 C9 N1 -66.1(4)
N4 C16 C10 N5 52.5(4)
N4 C16 C10 C11 -68.9(5)
C18 N6 C11 C10 53.2(5)
S5 N6 C11 C10 -140.9(3)
N5 C10 C11 N6 -55.1(4)
C16 C10 C11 N6 66.3(5)
O9 S5 C12 F10 -64.2(6)
O8 S5 C12 F10 64.9(6)
N6 S5 C12 F10 -179.7(5)
O9 S5 C12 F11 174.3(6)
O8 S5 C12 F11 -56.7(7)
N6 S5 C12 F11 58.7(6)
O9 S5 C12 F18 55.7(6)
O8 S5 C12 F18 -175.3(5)
N6 S5 C12 F18 -59.9(6)
O7 S4 C13 F13 179.3(4)
O10 S4 C13 F13 -51.9(4)
N4 S4 C13 F13 63.0(4)
O7 S4 C13 F14 -60.5(5)
O10 S4 C13 F14 68.4(5)
N4 S4 C13 F14 -176.7(4)
O7 S4 C13 F12 60.2(4)
O10 S4 C13 F12 -171.0(4)
N4 S4 C13 F12 -56.1(4)
C16 N4 C14 C15 51.0(5)
S4 N4 C14 C15 -146.5(3)
N4 C14 C15 N5 -54.4(4)
N4 C14 C15 C18 66.5(5)
C14 C15 N5 C10 63.2(4)
C18 C15 N5 C10 -61.9(4)
C14 C15 N5 S6 -120.5(4)
C18 C15 N5 S6 114.4(4)
C11 C10 N5 C15 63.0(4)
C16 C10 N5 C15 -62.4(4)
C11 C10 N5 S6 -113.3(4)
C16 C10 N5 S6 121.3(4)
O12 S6 N5 C15 -19.1(4)
O11 S6 N5 C15 -156.3(3)
C17 S6 N5 C15 92.2(4)
O12 S6 N5 C10 156.8(4)
O11 S6 N5 C10 19.6(4)
C17 S6 N5 C10 -91.9(4)
O12 S6 C17 F16 -68.6(5)
O11 S6 C17 F16 61.9(5)
N5 S6 C17 F16 177.2(4)
O12 S6 C17 F17 51.7(4)
O11 S6 C17 F17 -177.8(4)
N5 S6 C17 F17 -62.5(4)
O12 S6 C17 F15 171.1(4)
O11 S6 C17 F15 -58.3(5)
N5 S6 C17 F15 57.0(5)
C11 N6 C18 C15 -52.9(5)
S5 N6 C18 C15 141.2(3)
N5 C15 C18 N6 54.1(4)
C14 C15 C18 N6 -67.1(4)
